data_2231670
loop_
_publ_author_name
'Arshad, Muhammad Nadeem'
'Khan, Islam Ullah'
'Holman, K. Travis'
'Asiri, Abdullah M.'
'Rafique, H. M.'

_publ_section_title
;
 <i>N</i>-(2-Bromophenyl)-4-methyl-<i>N</i>-(4-methylphenylsulfonyl)benzenesulfonamide
;
_journal_coeditor_code PV2443
_journal_issue 9
_journal_name_full 'Acta Crystallographica Section E'
_journal_page_first o2356
_journal_paper_doi 10.1107/S1600536811032533
_journal_volume 67
_journal_year 2011
_chemical_formula_iupac 'C20 H18 Br N O4 S2'
_chemical_formula_moiety 'C20 H18 Br N O4 S2'
_chemical_formula_sum 'C20 H18 Br N O4 S2'
_chemical_formula_weight 480.38
_chemical_name_systematic <i>N</i>-(2-Bromophenyl)-4-methyl-<i>N</i>-(4-methylphenylsulfonyl)benzenesulfonamide
_space_group_IT_number 14
_symmetry_cell_setting monoclinic
_symmetry_space_group_name_Hall '-P 2ybc'
_symmetry_space_group_name_H-M 'P 1 21/c 1'
_atom_sites_solution_hydrogens geom
_atom_sites_solution_primary direct
_atom_sites_solution_secondary difmap
_audit_creation_method SHELXL-97
_cell_angle_alpha 90.00
_cell_angle_beta 95.478(2)
_cell_angle_gamma 90.00
_cell_formula_units_Z 4
_cell_length_a 10.5819(15)
_cell_length_b 13.1465(19)
_cell_length_c 14.235(2)
_cell_measurement_reflns_used 9904
_cell_measurement_temperature 100(2)
_cell_measurement_theta_max 28.10
_cell_measurement_theta_min 2.30
_cell_volume 1971.3(5)
_computing_cell_refinement 'SAINT (Bruker, 2001)'
_computing_data_collection 'APEX2 (Bruker, 2001)'
_computing_data_reduction 'SAINT (Bruker, 2001)'
_computing_molecular_graphics
;
PLATON (Spek, 2009) and X-SEED (Barbour, 2001)
;
_computing_publication_material
;
WinGX (Farrugia, 1999)
;
_computing_structure_refinement 'SHELXL97 (Sheldrick, 2008)'
_computing_structure_solution 'SHELXS97 (Sheldrick, 2008)'
_diffrn_ambient_temperature 100(2)
_diffrn_measured_fraction_theta_full 0.999
_diffrn_measured_fraction_theta_max 0.981
_diffrn_measurement_device_type 'Bruker KAPPA APEXII CCD'
_diffrn_measurement_method '\f and \w scans'
_diffrn_radiation_monochromator graphite
_diffrn_radiation_source 'fine-focus sealed tube'
_diffrn_radiation_type MoK\a
_diffrn_radiation_wavelength 0.71073
_diffrn_reflns_av_R_equivalents 0.0314
_diffrn_reflns_av_sigmaI/netI 0.0214
_diffrn_reflns_limit_h_max 13
_diffrn_reflns_limit_h_min -14
_diffrn_reflns_limit_k_max 17
_diffrn_reflns_limit_k_min -17
_diffrn_reflns_limit_l_max 18
_diffrn_reflns_limit_l_min -18
_diffrn_reflns_number 23193
_diffrn_reflns_theta_full 26.00
_diffrn_reflns_theta_max 28.27
_diffrn_reflns_theta_min 1.93
_diffrn_standards_number 0
_exptl_absorpt_coefficient_mu 2.324
_exptl_absorpt_correction_T_max 0.6054
_exptl_absorpt_correction_T_min 0.4721
_exptl_absorpt_correction_type multi-scan
_exptl_absorpt_process_details '(SADABS; Bruker, 2001)'
_exptl_crystal_colour colorless
_exptl_crystal_density_diffrn 1.679
_exptl_crystal_density_method 'not measured'
_exptl_crystal_description blocks
_exptl_crystal_F_000 976
_exptl_crystal_size_max 0.38
_exptl_crystal_size_mid 0.33
_exptl_crystal_size_min 0.24
_refine_diff_density_max 0.520
_refine_diff_density_min -0.530
_refine_ls_extinction_method none
_refine_ls_goodness_of_fit_ref 1.242
_refine_ls_hydrogen_treatment constr
_refine_ls_matrix_type full
_refine_ls_number_parameters 301
_refine_ls_number_reflns 4792
_refine_ls_number_restraints 0
_refine_ls_restrained_S_all 1.242
_refine_ls_R_factor_all 0.0439
_refine_ls_R_factor_gt 0.0380
_refine_ls_shift/su_max 0.001
_refine_ls_shift/su_mean 0.000
_refine_ls_structure_factor_coef Fsqd
_refine_ls_weighting_details 'calc w=1/[\s^2^(Fo^2^)+(0.0125P)^2^+3.1006P] where P=(Fo^2^+2Fc^2^)/3'
_refine_ls_weighting_scheme calc
_refine_ls_wR_factor_gt 0.0831
_refine_ls_wR_factor_ref 0.0848
_reflns_number_gt 4320
_reflns_number_total 4792
_reflns_threshold_expression I>2\s(I)
_cod_data_source_file pv2443.cif
_cod_data_source_block I
_cod_original_cell_volume 1971.2(5)
_cod_original_sg_symbol_H-M 'P 21/c'
_cod_database_code 2231670
_cod_database_fobs_code 2231670

loop_
_symmetry_equiv_pos_as_xyz
'x, y, z'
'-x, y+1/2, -z+1/2'
'-x, -y, -z'
'x, -y-1/2, z-1/2'

loop_
_atom_site_type_symbol
_atom_site_label
_atom_site_fract_x
_atom_site_fract_y
_atom_site_fract_z
_atom_site_U_iso_or_equiv
_atom_site_adp_type
_atom_site_calc_flag
_atom_site_refinement_flags
_atom_site_occupancy
_atom_site_symmetry_multiplicity
_atom_site_disorder_assembly
_atom_site_disorder_group
Br Br1 0.25875(4) 0.31399(3) 0.20992(2) 0.02691(9) Uani d P 0.74 1 A 1
Br Br2 -0.06672(10) 0.62953(9) 0.15927(9) 0.0346(3) Uani d P 0.26 1 A 2
S S1 0.30298(5) 0.58728(4) 0.18802(4) 0.01811(12) Uani d . 1 1 . .
S S2 0.19193(5) 0.55064(5) 0.36828(4) 0.01938(12) Uani d . 1 1 . .
O O2 0.06261(16) 0.55206(14) 0.38987(12) 0.0240(4) Uani d . 1 1 . .
O O3 0.42299(16) 0.56000(13) 0.23665(13) 0.0239(4) Uani d . 1 1 . .
O O4 0.27382(16) 0.63481(13) 0.39241(12) 0.0236(4) Uani d . 1 1 . .
O O7 0.26821(17) 0.55219(13) 0.09413(12) 0.0237(4) Uani d . 1 1 . .
N N1 0.18608(18) 0.54032(15) 0.24974(13) 0.0180(4) Uani d . 1 1 . .
C C1 0.2899(2) 0.72024(17) 0.19019(17) 0.0185(4) Uani d . 1 1 . .
C C2 0.1987(2) 0.76797(19) 0.12845(17) 0.0214(5) Uani d . 1 1 . .
H H2 0.1401 0.7290 0.0885 0.026 Uiso calc R 1 1 . .
C C3 0.1949(2) 0.87387(19) 0.12623(18) 0.0225(5) Uani d . 1 1 . .
H H3 0.1324 0.9074 0.0850 0.027 Uiso calc R 1 1 A .
C C4 0.2817(2) 0.93112(18) 0.18389(17) 0.0206(5) Uani d . 1 1 . .
C C5 0.3712(2) 0.88108(18) 0.24575(18) 0.0219(5) Uani d . 1 1 . .
H H5 0.4299 0.9197 0.2858 0.026 Uiso calc R 1 1 A .
C C6 0.3756(2) 0.77596(19) 0.24962(17) 0.0216(5) Uani d . 1 1 . .
H H6 0.4363 0.7424 0.2923 0.026 Uiso calc R 1 1 . .
C C7 0.2787(2) 1.04533(19) 0.1779(2) 0.0261(5) Uani d . 1 1 . .
H H7A 0.3330 1.0680 0.1298 0.039 Uiso calc R 1 1 A .
H H7B 0.3100 1.0743 0.2392 0.039 Uiso calc R 1 1 . .
H H7C 0.1914 1.0681 0.1607 0.039 Uiso calc R 1 1 . .
C C8 0.2633(2) 0.43825(19) 0.41368(17) 0.0220(5) Uani d . 1 1 . .
C C9 0.3953(2) 0.4307(2) 0.42161(17) 0.0236(5) Uani d . 1 1 . .
H H9 0.4458 0.4872 0.4069 0.028 Uiso calc R 1 1 . .
C C10 0.4515(2) 0.3396(2) 0.45122(18) 0.0264(5) Uani d . 1 1 . .
H H10 0.5415 0.3342 0.4573 0.032 Uiso calc R 1 1 A .
C C11 0.3788(3) 0.2558(2) 0.47224(19) 0.0291(6) Uani d . 1 1 . .
C C12 0.2467(3) 0.2666(2) 0.4662(2) 0.0335(6) Uani d . 1 1 . .
H H12 0.1960 0.2107 0.4823 0.040 Uiso calc R 1 1 A .
C C13 0.1884(3) 0.3570(2) 0.4371(2) 0.0295(6) Uani d . 1 1 . .
H H13 0.0986 0.3634 0.4333 0.035 Uiso calc R 1 1 . .
C C14 0.4414(3) 0.1552(2) 0.4977(2) 0.0378(7) Uani d . 1 1 . .
H H14A 0.3871 0.1155 0.5361 0.057 Uiso calc R 1 1 A .
H H14B 0.5238 0.1670 0.5335 0.057 Uiso calc R 1 1 . .
H H14C 0.4538 0.1175 0.4399 0.057 Uiso calc R 1 1 . .
C C15 0.0847(5) 0.4829(4) 0.2018(3) 0.0202(11) Uani d P 0.74 1 A 1
C C16 0.1015(5) 0.3805(4) 0.1793(4) 0.0237(10) Uani d P 0.74 1 A 1
C C17 0.0016(5) 0.3249(3) 0.1337(3) 0.0275(9) Uani d P 0.74 1 A 1
H H17 0.0112 0.2545 0.1213 0.033 Uiso calc PR 0.74 1 A 1
C C18 -0.1120(5) 0.3739(5) 0.1067(3) 0.0291(10) Uani d P 0.74 1 A 1
H H18 -0.1805 0.3365 0.0755 0.035 Uiso calc PR 0.74 1 A 1
C C19 -0.1272(4) 0.4763(4) 0.1243(3) 0.0275(9) Uani d P 0.74 1 A 1
H H19 -0.2045 0.5095 0.1033 0.033 Uiso calc PR 0.74 1 A 1
C C20 -0.0293(5) 0.5305(4) 0.1728(3) 0.0213(9) Uani d P 0.74 1 A 1
H H20 -0.0404 0.6005 0.1862 0.026 Uiso calc PR 0.74 1 A 1
C C21 0.1025(10) 0.4648(7) 0.1985(9) 0.012(4) Uiso d PG 0.26 1 A 2
C C22 0.1370(9) 0.3627(8) 0.1979(8) 0.025(4) Uani d PG 0.26 1 A 2
H H22 0.2186 0.3422 0.2249 0.030 Uiso calc PR 0.26 1 A 2
C C23 0.0520(12) 0.2907(6) 0.1578(7) 0.038(3) Uani d PG 0.26 1 A 2
H H23 0.0756 0.2210 0.1574 0.046 Uiso calc PR 0.26 1 A 2
C C24 -0.0673(11) 0.3207(8) 0.1183(6) 0.043(4) Uani d PG 0.26 1 A 2
H H24 -0.1254 0.2715 0.0909 0.052 Uiso calc PR 0.26 1 A 2
C C25 -0.1018(8) 0.4227(9) 0.1189(7) 0.028(3) Uani d PG 0.26 1 A 2
H H25 -0.1834 0.4432 0.0919 0.034 Uiso calc PR 0.26 1 A 2
C C26 -0.0169(10) 0.4947(6) 0.1590(8) 0.024(3) Uani d PG 0.26 1 A 2

loop_
_atom_site_aniso_label
_atom_site_aniso_U_11
_atom_site_aniso_U_22
_atom_site_aniso_U_33
_atom_site_aniso_U_12
_atom_site_aniso_U_13
_atom_site_aniso_U_23
Br1 0.03615(19) 0.01695(15) 0.02757(18) 0.00531(14) 0.00269(14) -0.00062(13)
Br2 0.0257(5) 0.0338(6) 0.0445(6) 0.0085(4) 0.0044(4) 0.0156(5)
S1 0.0176(3) 0.0155(3) 0.0215(3) 0.0006(2) 0.0035(2) 0.0015(2)
S2 0.0177(3) 0.0218(3) 0.0185(3) -0.0002(2) 0.0010(2) 0.0017(2)
O2 0.0198(8) 0.0302(9) 0.0221(9) 0.0010(7) 0.0028(7) 0.0013(7)
O3 0.0193(8) 0.0196(8) 0.0327(10) 0.0025(7) 0.0020(7) 0.0044(7)
O4 0.0249(9) 0.0241(9) 0.0215(9) -0.0024(7) 0.0003(7) -0.0010(7)
O7 0.0282(9) 0.0207(8) 0.0232(9) -0.0016(7) 0.0069(7) -0.0007(7)
N1 0.0181(9) 0.0184(9) 0.0175(9) -0.0026(8) 0.0016(7) -0.0001(7)
C1 0.0197(11) 0.0141(10) 0.0220(11) 0.0007(8) 0.0037(9) 0.0023(9)
C2 0.0208(11) 0.0214(12) 0.0216(12) -0.0004(9) -0.0008(9) 0.0015(9)
C3 0.0208(11) 0.0221(12) 0.0247(12) 0.0034(9) 0.0026(9) 0.0065(9)
C4 0.0199(11) 0.0166(11) 0.0267(12) 0.0008(9) 0.0094(9) 0.0033(9)
C5 0.0201(11) 0.0199(11) 0.0256(12) -0.0042(9) 0.0022(9) 0.0005(9)
C6 0.0199(11) 0.0213(12) 0.0233(12) 0.0000(9) -0.0001(9) 0.0046(9)
C7 0.0249(12) 0.0175(11) 0.0367(14) 0.0030(9) 0.0072(11) 0.0042(10)
C8 0.0204(11) 0.0246(12) 0.0207(11) 0.0016(9) 0.0002(9) 0.0067(9)
C9 0.0211(12) 0.0281(13) 0.0212(12) -0.0026(10) -0.0007(9) 0.0044(10)
C10 0.0217(12) 0.0341(14) 0.0231(12) 0.0026(10) 0.0009(10) 0.0049(10)
C11 0.0308(14) 0.0323(14) 0.0249(13) 0.0049(11) 0.0058(11) 0.0100(11)
C12 0.0281(14) 0.0325(15) 0.0412(16) 0.0007(11) 0.0094(12) 0.0171(12)
C13 0.0215(12) 0.0332(14) 0.0340(14) -0.0008(11) 0.0047(11) 0.0121(12)
C14 0.0371(16) 0.0335(15) 0.0436(17) 0.0088(13) 0.0087(13) 0.0165(13)
C15 0.024(2) 0.0188(18) 0.019(2) -0.0033(19) 0.0044(16) -0.0018(15)
C16 0.029(2) 0.023(2) 0.020(2) -0.0013(18) 0.0029(18) 0.0049(17)
C17 0.040(3) 0.018(2) 0.025(2) -0.011(2) 0.006(2) -0.0035(16)
C18 0.032(3) 0.033(3) 0.022(2) -0.017(2) 0.0014(17) -0.004(2)
C19 0.024(2) 0.035(2) 0.0238(19) -0.0046(18) 0.0000(14) 0.0022(19)
C20 0.0201(19) 0.026(3) 0.018(2) -0.0012(17) 0.0031(14) -0.0011(18)
C22 0.050(10) 0.012(6) 0.013(6) -0.003(6) 0.004(6) -0.002(5)
C23 0.066(10) 0.021(6) 0.029(7) -0.010(6) 0.017(6) 0.001(5)
C24 0.065(13) 0.042(10) 0.023(7) -0.033(10) 0.010(8) 0.002(6)
C25 0.030(7) 0.029(9) 0.025(6) -0.021(7) -0.003(5) 0.006(7)
C26 0.027(6) 0.028(8) 0.017(6) 0.006(6) 0.005(5) 0.002(5)

loop_
_atom_type_symbol
_atom_type_description
_atom_type_scat_dispersion_real
_atom_type_scat_dispersion_imag
_atom_type_scat_source
C C 0.0033 0.0016 'International Tables Vol C Tables 4.2.6.8 and 6.1.1.4'
H H 0.0000 0.0000 'International Tables Vol C Tables 4.2.6.8 and 6.1.1.4'
N N 0.0061 0.0033 'International Tables Vol C Tables 4.2.6.8 and 6.1.1.4'
O O 0.0106 0.0060 'International Tables Vol C Tables 4.2.6.8 and 6.1.1.4'
S S 0.1246 0.1234 'International Tables Vol C Tables 4.2.6.8 and 6.1.1.4'
Br Br -0.2901 2.4595 'International Tables Vol C Tables 4.2.6.8 and 6.1.1.4'

loop_
_geom_angle_atom_site_label_1
_geom_angle_atom_site_label_2
_geom_angle_atom_site_label_3
_geom_angle
O7 S1 O3 120.57(11)
O7 S1 N1 103.36(10)
O3 S1 N1 108.33(10)
O7 S1 C1 108.94(11)
O3 S1 C1 107.99(11)
N1 S1 C1 106.86(10)
O4 S2 O2 120.62(11)
O4 S2 N1 105.45(10)
O2 S2 N1 105.73(10)
O4 S2 C8 109.51(11)
O2 S2 C8 108.59(11)
N1 S2 C8 105.90(11)
C15 N1 C21 12.1(5)
C15 N1 S2 118.3(2)
C21 N1 S2 120.7(6)
C15 N1 S1 119.6(2)
C21 N1 S1 114.9(6)
S2 N1 S1 121.89(12)
C6 C1 C2 121.3(2)
C6 C1 S1 119.23(18)
C2 C1 S1 119.32(18)
C1 C2 C3 118.8(2)
C1 C2 H2 120.6
C3 C2 H2 120.6
C4 C3 C2 120.7(2)
C4 C3 H3 119.7
C2 C3 H3 119.7
C3 C4 C5 119.1(2)
C3 C4 C7 119.8(2)
C5 C4 C7 121.0(2)
C6 C5 C4 121.0(2)
C6 C5 H5 119.5
C4 C5 H5 119.5
C5 C6 C1 119.0(2)
C5 C6 H6 120.5
C1 C6 H6 120.5
C4 C7 H7A 109.5
C4 C7 H7B 109.5
H7A C7 H7B 109.5
C4 C7 H7C 109.5
H7A C7 H7C 109.5
H7B C7 H7C 109.5
C13 C8 C9 121.0(2)
C13 C8 S2 120.03(19)
C9 C8 S2 118.86(19)
C10 C9 C8 119.0(2)
C10 C9 H9 120.5
C8 C9 H9 120.5
C9 C10 C11 121.2(2)
C9 C10 H10 119.4
C11 C10 H10 119.4
C10 C11 C12 118.4(2)
C10 C11 C14 120.4(2)
C12 C11 C14 121.1(3)
C13 C12 C11 121.3(3)
C13 C12 H12 119.4
C11 C12 H12 119.4
C12 C13 C8 118.9(2)
C12 C13 H13 120.5
C8 C13 H13 120.5
C11 C14 H14A 109.5
C11 C14 H14B 109.5
H14A C14 H14B 109.5
C11 C14 H14C 109.5
H14A C14 H14C 109.5
H14B C14 H14C 109.5
C20 C15 C16 119.5(4)
C20 C15 N1 119.7(5)
C16 C15 N1 120.7(5)
C17 C16 C15 120.2(5)
C17 C16 Br1 118.4(4)
C15 C16 Br1 121.4(4)
C18 C17 C16 119.0(4)
C18 C17 H17 120.5
C16 C17 H17 120.5
C19 C18 C17 121.0(4)
C19 C18 H18 119.5
C17 C18 H18 119.5
C18 C19 C20 119.8(4)
C18 C19 H19 120.1
C20 C19 H19 120.1
C19 C20 C15 120.3(4)
C19 C20 H20 119.9
C15 C20 H20 119.9
C22 C21 C26 120.0
C22 C21 N1 120.5(7)
C26 C21 N1 119.2(7)
C23 C22 C21 120.0
C23 C22 H22 120.0
C21 C22 H22 120.0
C22 C23 C24 120.0
C22 C23 H23 120.0
C24 C23 H23 120.0
C23 C24 C25 120.0
C23 C24 H24 120.0
C25 C24 H24 120.0
C26 C25 C24 120.0
C26 C25 H25 120.0
C24 C25 H25 120.0
C25 C26 C21 120.0
C25 C26 Br2 118.7(6)
C21 C26 Br2 121.3(6)

loop_
_geom_bond_atom_site_label_1
_geom_bond_atom_site_label_2
_geom_bond_distance
Br1 C16 1.893(5)
Br2 C26 1.849(8)
S1 O7 1.4284(18)
S1 O3 1.4328(18)
S1 N1 1.700(2)
S1 C1 1.754(2)
S2 O4 1.4271(18)
S2 O2 1.4310(18)
S2 N1 1.688(2)
S2 C8 1.755(2)
N1 C15 1.431(4)
N1 C21 1.475(8)
C1 C6 1.389(3)
C1 C2 1.391(3)
C2 C3 1.393(3)
C2 H2 0.9500
C3 C4 1.393(4)
C3 H3 0.9500
C4 C5 1.395(3)
C4 C7 1.504(3)
C5 C6 1.384(3)
C5 H5 0.9500
C6 H6 0.9500
C7 H7A 0.9800
C7 H7B 0.9800
C7 H7C 0.9800
C8 C13 1.390(4)
C8 C9 1.393(3)
C9 C10 1.385(4)
C9 H9 0.9500
C10 C11 1.393(4)
C10 H10 0.9500
C11 C12 1.399(4)
C11 C14 1.509(4)
C12 C13 1.384(4)
C12 H12 0.9500
C13 H13 0.9500
C14 H14A 0.9800
C14 H14B 0.9800
C14 H14C 0.9800
C15 C20 1.386(7)
C15 C16 1.399(8)
C16 C17 1.394(7)
C17 C18 1.385(7)
C17 H17 0.9500
C18 C19 1.382(7)
C18 H18 0.9500
C19 C20 1.385(6)
C19 H19 0.9500
C20 H20 0.9500
C21 C22 1.3900
C21 C26 1.3900
C22 C23 1.3900
C22 H22 0.9500
C23 C24 1.3900
C23 H23 0.9500
C24 C25 1.3900
C24 H24 0.9500
C25 C26 1.3900
C25 H25 0.9500

loop_
_geom_hbond_atom_site_label_D
_geom_hbond_atom_site_label_H
_geom_hbond_atom_site_label_A
_geom_hbond_site_symmetry_A
_geom_hbond_distance_DH
_geom_hbond_distance_HA
_geom_hbond_distance_DA
_geom_hbond_angle_DHA
C5 H5 O3 2_655 0.95 2.45 3.199(3) 135.3

loop_
_geom_torsion_atom_site_label_1
_geom_torsion_atom_site_label_2
_geom_torsion_atom_site_label_3
_geom_torsion_atom_site_label_4
_geom_torsion
O4 S2 N1 C15 -162.2(3)
O2 S2 N1 C15 -33.4(4)
C8 S2 N1 C15 81.8(3)
O4 S2 N1 C21 -175.9(5)
O2 S2 N1 C21 -47.0(5)
C8 S2 N1 C21 68.1(5)
O4 S2 N1 S1 23.07(16)
O2 S2 N1 S1 151.89(13)
C8 S2 N1 S1 -92.98(15)
O7 S1 N1 C15 -1.2(4)
O3 S1 N1 C15 -130.2(3)
C1 S1 N1 C15 113.7(3)
O7 S1 N1 C21 11.4(5)
O3 S1 N1 C21 -117.6(5)
C1 S1 N1 C21 126.2(5)
O7 S1 N1 S2 173.46(13)
O3 S1 N1 S2 44.46(16)
C1 S1 N1 S2 -71.67(16)
O7 S1 C1 C6 -145.08(19)
O3 S1 C1 C6 -12.5(2)
N1 S1 C1 C6 103.9(2)
O7 S1 C1 C2 31.2(2)
O3 S1 C1 C2 163.77(19)
N1 S1 C1 C2 -79.9(2)
C6 C1 C2 C3 0.5(4)
S1 C1 C2 C3 -175.65(19)
C1 C2 C3 C4 0.8(4)
C2 C3 C4 C5 -1.4(4)
C2 C3 C4 C7 177.8(2)
C3 C4 C5 C6 0.8(4)
C7 C4 C5 C6 -178.5(2)
C4 C5 C6 C1 0.5(4)
C2 C1 C6 C5 -1.2(4)
S1 C1 C6 C5 174.99(19)
O4 S2 C8 C13 151.7(2)
O2 S2 C8 C13 18.1(3)
N1 S2 C8 C13 -95.1(2)
O4 S2 C8 C9 -31.2(2)
O2 S2 C8 C9 -164.8(2)
N1 S2 C8 C9 82.1(2)
C13 C8 C9 C10 1.6(4)
S2 C8 C9 C10 -175.6(2)
C8 C9 C10 C11 0.6(4)
C9 C10 C11 C12 -2.3(4)
C9 C10 C11 C14 175.6(3)
C10 C11 C12 C13 2.1(4)
C14 C11 C12 C13 -175.9(3)
C11 C12 C13 C8 0.0(4)
C9 C8 C13 C12 -1.8(4)
S2 C8 C13 C12 175.3(2)
C21 N1 C15 C20 -167(4)
S2 N1 C15 C20 88.1(4)
S1 N1 C15 C20 -97.1(4)
C21 N1 C15 C16 10(3)
S2 N1 C15 C16 -95.3(4)
S1 N1 C15 C16 79.5(4)
C20 C15 C16 C17 -4.2(6)
N1 C15 C16 C17 179.2(5)
C20 C15 C16 Br1 175.9(4)
N1 C15 C16 Br1 -0.7(6)
C15 C16 C17 C18 3.3(7)
Br1 C16 C17 C18 -176.8(4)
C16 C17 C18 C19 -0.1(7)
C17 C18 C19 C20 -2.3(8)
C18 C19 C20 C15 1.4(7)
C16 C15 C20 C19 1.8(6)
N1 C15 C20 C19 178.5(4)
C15 N1 C21 C22 -159(4)
S2 N1 C21 C22 -77.5(7)
S1 N1 C21 C22 84.8(7)
C15 N1 C21 C26 14(3)
S2 N1 C21 C26 95.9(7)
S1 N1 C21 C26 -101.7(6)
C26 C21 C22 C23 0.0
N1 C21 C22 C23 173.4(11)
C21 C22 C23 C24 0.0
C22 C23 C24 C25 0.0
C23 C24 C25 C26 0.0
C24 C25 C26 C21 0.0
C24 C25 C26 Br2 -179.5(8)
C22 C21 C26 C25 0.0
N1 C21 C26 C25 -173.5(11)
C22 C21 C26 Br2 179.5(8)
N1 C21 C26 Br2 6.0(8)
